data_4105603
loop_
_publ_author_name
'Michael T. Wharmby'
'John P. S. Mowat'
'Stephen P. Thompson'
'Paul A. Wright'

_publ_contact_author_address
;
School of Chemistry,
University of St Andrews,
Purdie Building,
North Haugh,
St Andrews,
KY16 9ST,
UK
;
_publ_contact_author_email paw2@st-andrews.ac.uk
_publ_contact_author_fax '+44 (0)1334 463808'
_publ_contact_author_name 'Prof. Paul A. Wright'
_publ_contact_author_phone '+44 (0)1334 463791'
_publ_section_title
;
 Extending the Pore Size of Crystalline Metal Phosphonates toward the
 Mesoporous Regime by Isoreticular Synthesis
;
_journal_name_full 'Journal of the American Chemical Society'
_journal_page_first 1266
_journal_page_last 1269
_journal_paper_doi 10.1021/ja1097995
_journal_volume 133
_journal_year 2011
_chemical_formula_moiety 'C6 Co N O4 P, 3.73(O)'
_chemical_formula_sum 'C6 Co N O7.73 P'
_chemical_formula_weight 299.64
_chemical_name_systematic ' ?'
_space_group_IT_number 148
_symmetry_cell_setting trigonal
_symmetry_space_group_name_Hall '-R 3'
_symmetry_space_group_name_H-M 'R -3 :H'
_audit_author_name 'Michael T. Wharmby'
_audit_creation_date 2010-10-25T11:57
_audit_creation_method 'from EXP file using GSAS2CIF'
_audit_update_record ' 2010-10-25T11:57  Initial CIF as created by GSAS2CIF'
_cell_angle_alpha 90.0
_cell_angle_beta 90.0
_cell_angle_gamma 120.0
_cell_formula_units_Z 18
_cell_length_a 41.28697(24)
_cell_length_b 41.28697
_cell_length_c 6.26296(7)
_cell_measurement_temperature 100
_cell_volume 9245.63(12)
_computing_structure_refinement GSAS
_diffrn_ambient_temperature 100
_diffrn_measurement_device_type 'I11, Diamond Light Source'
_diffrn_radiation_polarisn_ratio 0.93
_diffrn_radiation_probe x-ray
_diffrn_radiation_type synchrotron
_diffrn_radiation_wavelength 0.825028
_exptl_absorpt_correction_T_max 1.00000
_exptl_absorpt_correction_T_min 1.00000
_exptl_absorpt_process_details
;   GSAS Absorption/surface roughness correction: function number 0
 No correction is applied.
;
_exptl_crystal_density_diffrn 0.969
_pd_block_id 2010-10-25T11:57|STA16CO-AP|MichaelWharmby|I11
_pd_calc_method 'Rietveld Refinement'
_pd_char_colour violet
_pd_meas_2theta_range_inc 0.003
_pd_meas_2theta_range_max 60.002
_pd_meas_2theta_range_min 0.962
_pd_phase_name 'from /home/michael/Documents/StAndrews/Analysis/PXRD/STA-16(Co)_AP'
_pd_proc_2theta_range_inc 0.003
_pd_proc_2theta_range_max 60.00814
_pd_proc_2theta_range_min 0.96814
_pd_proc_info_datetime 2010-10-25T11:57:23
_pd_proc_ls_background_function
;   GSAS Background function number 7 with 36 terms.
 Linear interpolation
      1:    170.346     2:    91.0807     3:    64.5816     4:    46.2620    
      5:    40.2904     6:    38.3445     7:    38.1149     8:    43.0525    
      9:    54.2043    10:    58.9242    11:    55.5831    12:    48.8267    
     13:    39.6423    14:    40.1276    15:    35.3644    16:    27.7853    
     17:    25.9588    18:    26.9612    19:    23.2850    20:    24.8881    
     21:    23.4842    22:    23.9954    23:    19.1547    24:    17.7771    
     25:    20.5076    26:    18.6989    27:    19.9682    28:    19.6197    
     29:    20.5080    30:    19.5980    31:    20.1011    32:    18.4628    
     33:    18.5165    34:    17.2513    35:    16.9472    36:    16.8560    
;
_pd_proc_ls_peak_cutoff 0.00080
_pd_proc_ls_profile_function
;
 CW Profile function number 3 with  19 terms
 Pseudovoigt profile coefficients as parameterized in
 P. Thompson, D.E. Cox & J.B. Hastings (1987). J. Appl. Cryst.,20,79-83.
 Asymmetry correction of L.W. Finger, D.E. Cox & A. P. Jephcoat (1994).
 J. Appl. Cryst.,27,892-900.
 Peak tails are ignored  where the intensity is below 0.0008 times the peak
   Aniso. broadening axis   0.0   0.0   1.0
;
_pd_proc_ls_prof_R_factor 0.0338
_pd_proc_ls_prof_wR_expected 0.0071
_pd_proc_ls_prof_wR_factor 0.0467
_refine_diff_density_max 0.212
_refine_diff_density_min -0.225
_refine_ls_goodness_of_fit_all 6.72
_refine_ls_matrix_type full
_refine_ls_number_parameters 98
_refine_ls_number_restraints 49
_refine_ls_R_Fsqd_factor 0.05318
_refine_ls_shift/su_max 0.03
_refine_ls_shift/su_mean 0.00
_reflns_d_resolution_high 1.210
_reflns_d_resolution_low 20.643
_reflns_limit_h_max 36
_reflns_limit_h_min 0
_reflns_limit_k_max 18
_reflns_limit_k_min -17
_reflns_limit_l_max 5
_reflns_limit_l_min -5
_reflns_number_total 1213
_cod_data_source_file ja1097995_si_003.cif
_cod_data_source_block STA16CO-AP_publ
_cod_original_cell_volume 9245.63(13)
_cod_original_sg_symbol_H-M 'R -3'
_cod_database_code 4105603
_cod_database_fobs_code 4105603
_gsas_exptl_extinct_corr_t_min 1.00000
_gsas_exptl_extinct_corr_t_max 1.00000

loop_
_symmetry_equiv_pos_site_id
_symmetry_equiv_pos_as_xyz
1 +x,+y,+z
2 -y,x-y,+z
3 y-x,-x,+z
-1 -x,-y,-z
-2 +y,y-x,-z
-3 x-y,+x,-z
101 +x+1/3,+y+2/3,+z+2/3
102 -y+1/3,x-y+2/3,+z+2/3
103 y-x+1/3,-x+2/3,+z+2/3
-101 -x+2/3,-y+1/3,-z+1/3
-102 +y+2/3,y-x+1/3,-z+1/3
-103 x-y+2/3,+x+1/3,-z+1/3
201 +x+2/3,+y+1/3,+z+1/3
202 -y+2/3,x-y+1/3,+z+1/3
203 y-x+2/3,-x+1/3,+z+1/3
-201 -x+1/3,-y+2/3,-z+2/3
-202 +y+1/3,y-x+2/3,-z+2/3
-203 x-y+1/3,+x+2/3,-z+2/3

loop_
_atom_site_type_symbol
_atom_site_label
_atom_site_fract_x
_atom_site_fract_y
_atom_site_fract_z
_atom_site_occupancy
_atom_site_thermal_displace_type
_atom_site_U_iso_or_equiv
_atom_site_symmetry_multiplicity
Co Co1 0.31103(7) 0.29433(7) -0.3231(4) 1.0 Uiso 0.0032(7) 18
P P1 0.30166(15) 0.27177(12) 0.2036(9) 1.0 Uiso 0.0034(11) 18
O O1 0.26183(25) 0.23770(26) 0.1385(15) 1.0 Uiso 0.0034(11) 18
O O2 0.32211(26) 0.29267(30) -0.0113(17) 1.0 Uiso 0.0034(11) 18
O O3 0.30075(28) 0.30274(27) 0.3529(15) 1.0 Uiso 0.0034(11) 18
O O100 0.25519(24) 0.26246(27) -0.2603(15) 1.0 Uiso 0.0034(11) 18
N N1 0.32271(30) 0.24917(26) 0.5725(16) 1.0 Uiso 0.0034(11) 18
C C1 0.3312(4) 0.2606(4) 0.3430(18) 1.0 Uiso 0.0034(11) 18
C C2 0.35699(31) 0.25265(26) 0.6862(22) 1.0 Uiso 0.0034(11) 18
C C3 0.36375(27) 0.21974(30) 0.6284(20) 1.0 Uiso 0.0034(11) 18
C C4 0.32887(32) 0.18260(23) 0.6766(20) 1.0 Uiso 0.0034(11) 18
C C5 0.29157(29) 0.17823(25) 0.5822(19) 1.0 Uiso 0.0034(11) 18
C C6 0.28701(25) 0.21220(29) 0.6259(22) 1.0 Uiso 0.0034(11) 18
O O101 0.34595(33) 0.46501(32) 0.0927(15) 1.0 Uiso 0.04 18
O O102 0.21550(34) 0.06917(35) 0.1760(23) 0.79268 Uiso 0.04 18
O O103 0.2118(5) 0.1476(5) 0.0696(30) 0.56329 Uiso 0.04 18
O O104 0.9917(6) 0.1024(6) -0.3913(29) 0.54049 Uiso 0.04 18
O O105 0.1947(6) 0.1143(7) 0.7325(33) 0.43671 Uiso 0.04 18
O O106 0.1110(7) -0.0044(6) 1.159(4) 0.39635 Uiso 0.04 18

loop_
_atom_type_symbol
_atom_type_number_in_cell
_atom_type_scat_dispersion_real
_atom_type_scat_dispersion_imag
_atom_type_scat_Cromer_Mann_a1
_atom_type_scat_Cromer_Mann_a2
_atom_type_scat_Cromer_Mann_a3
_atom_type_scat_Cromer_Mann_a4
_atom_type_scat_Cromer_Mann_b1
_atom_type_scat_Cromer_Mann_b2
_atom_type_scat_Cromer_Mann_b3
_atom_type_scat_Cromer_Mann_b4
_atom_type_scat_Cromer_Mann_c
_atom_type_scat_source
Co 18.0 0.000 0.000 12.2841 4.27910 7.34090 0.27840 4.00340 13.5359 2.34880 71.1692 1.01180 International_Tables_Vol_C
P 18.0 0.000 0.000 6.43450 1.90670 4.17910 27.1570 1.78000 0.52600 1.49080 68.1645 1.11490 International_Tables_Vol_C
O 139.131 0.000 0.000 3.04850 13.2771 2.28680 5.70110 1.54630 0.32390 0.86700 32.9089 0.25080 International_Tables_Vol_C
N 18.0 0.000 0.000 12.2126 0.00570 3.13220 9.89330 2.01250 28.9975 1.16630 0.58260 -11.529 International_Tables_Vol_C
C 108.0 0.000 0.000 2.31000 20.8439 1.02000 10.2075 1.58860 0.56870 0.86500 51.6512 0.21560 International_Tables_Vol_C

loop_
_geom_angle_atom_site_label_1
_geom_angle_atom_site_label_2
_geom_angle_atom_site_label_3
_geom_angle
_geom_angle_site_symmetry_1
_geom_angle_site_symmetry_3
_geom_angle_publ_flag
O2 Co1 O3 173.2(4) 1_555 1_554 n
O2 Co1 O3 79.2(4) 1_555 202_554 n
O2 Co1 O100 89.6(4) 1_555 1_555 n
O2 Co1 N1 96.2(4) 1_555 1_554 n
O3 Co1 O3 97.9(5) 1_554 202_554 n
O3 Co1 O100 92.1(4) 1_554 1_555 n
O3 Co1 N1 90.06(34) 1_554 1_554 n
O3 Co1 O100 164.7(4) 202_554 1_555 n
O3 Co1 N1 92.2(4) 202_554 1_554 n
O100 Co1 N1 99.4(4) 1_555 1_554 n
O1 P1 O2 107.2(6) 1_555 1_555 n
O1 P1 O3 115.4(6) 1_555 1_555 n
O1 P1 C1 116.5(7) 1_555 1_555 n
O2 P1 O3 106.2(6) 1_555 1_555 n
O2 P1 C1 108.4(6) 1_555 1_555 n
O3 P1 C1 102.6(7) 1_555 1_555 n
Co1 O2 P1 140.3(7) 1_555 1_555 n
Co1 O3 Co1 103.2(4) 1_556 103_555 n
Co1 O3 P1 109.8(5) 1_556 1_555 n
Co1 O3 P1 138.8(6) 103_555 1_555 n
C1 N1 C2 110.9(10) 1_555 1_555 n
C1 N1 C6 118.6(11) 1_555 1_555 n
C2 N1 C6 112.1(7) 1_555 1_555 n
P1 C1 N1 118.6(10) 1_555 1_555 n
N1 C2 C3 111.8(7) 1_555 1_555 n
C2 C3 C4 109.9(6) 1_555 1_555 n
C3 C4 C4 109.6(11) 1_555 -201_556 n
C3 C4 C5 114.9(5) 1_555 1_555 n
C4 C4 C5 120.7(12) -201_556 1_555 n
C4 C5 C6 112.9(5) 1_555 1_555 n
N1 C6 C5 112.0(7) 1_555 1_555 n

loop_
_geom_bond_atom_site_label_1
_geom_bond_atom_site_label_2
_geom_bond_distance
_geom_bond_site_symmetry_2
_geom_bond_publ_flag
Co1 O2 2.015(10) 1_555 n
Co1 O2 2.240(10) 103_554 n
Co1 O3 2.137(9) 1_554 n
Co1 O3 1.942(9) 202_554 n
Co1 O100 2.041(9) 1_555 n
Co1 N1 2.244(9) 1_554 n
P1 O1 1.593(9) 1_555 n
P1 O2 1.594(11) 1_555 n
P1 O3 1.599(10) 1_555 n
P1 C1 1.740(12) 1_555 n
O1 P1 1.593(9) 1_555 n
O2 Co1 2.015(10) 1_555 n
O2 Co1 2.240(10) 202_555 n
O2 P1 1.594(11) 1_555 n
O3 Co1 2.137(9) 1_556 n
O3 Co1 1.942(9) 103_555 n
O3 P1 1.599(10) 1_555 n
O100 Co1 2.041(9) 1_555 n
N1 Co1 2.244(9) 1_556 n
N1 C1 1.499(6) 1_555 n
N1 C2 1.525(6) 1_555 n
N1 C6 1.538(6) 1_555 n
C1 P1 1.740(12) 1_555 n
C1 N1 1.499(6) 1_555 n
C2 N1 1.525(6) 1_555 n
C2 C3 1.560(6) 1_555 n
C3 C2 1.560(6) 1_555 n
C3 C4 1.519(6) 1_555 n
C4 C3 1.519(6) 1_555 n
C4 C4 1.539(6) -201_445 n
C4 C5 1.574(6) 1_555 n
C5 C4 1.574(6) 1_555 n
C5 C6 1.530(6) 1_555 n
C6 N1 1.538(6) 1_555 n
C6 C5 1.530(6) 1_555 n
